data_7061620
loop_
_publ_author_name
'Merrett, James Theodore'
'Chen, Xiaoyu'
'Kyne, Sara Helen'
'Harode, Mandeep'
'Chan, Philip Wai Hong'

_publ_section_title
;
 Rhodium(i)-catalysed cycloisomerisation/6\p electrocyclisation of
 5-(ethynylamino)pent-2-yn-1-yl esters to 2,3-dihydrobenzo[f]indoles
;
_journal_issue 28
_journal_name_full 'New Journal of Chemistry'
_journal_page_first 13519
_journal_page_last 13523
_journal_paper_doi 10.1039/D2NJ01992B
_journal_volume 46
_journal_year 2022
_chemical_formula_moiety 'C28 H24 Cl N O4 S'
_chemical_formula_sum 'C28 H24 Cl N O4 S'
_chemical_formula_weight 505.99
_space_group_crystal_system triclinic
_space_group_IT_number 2
_space_group_name_Hall '-P 1'
_space_group_name_H-M_alt 'P -1'
_atom_sites_solution_hydrogens geom
_audit_creation_date 2018-07-28
_audit_creation_method
;
Olex2 1.2
(compiled 2018.05.29 svn.r3508 for OlexSys, GUI svn.r5506)
;
_audit_update_record
;
2022-03-15 deposited with the CCDC.	2022-06-12 downloaded from the CCDC.
;
_cell_angle_alpha 98.270(3)
_cell_angle_beta 94.546(3)
_cell_angle_gamma 114.109(3)
_cell_formula_units_Z 2
_cell_length_a 9.8638(4)
_cell_length_b 10.1729(3)
_cell_length_c 13.2234(5)
_cell_measurement_reflns_used 4849
_cell_measurement_temperature 123(2)
_cell_measurement_theta_max 26
_cell_measurement_theta_min 2
_cell_volume 1184.47(8)
_computing_cell_refinement 'CrysAlisPro 1.171.39.46 (Rigaku OD, 2018)'
_computing_data_collection 'CrysAlisPro 1.171.39.46 (Rigaku OD, 2018)'
_computing_data_reduction 'CrysAlisPro 1.171.39.46 (Rigaku OD, 2018)'
_computing_molecular_graphics 'Olex2 (Dolomanov et al., 2009)'
_computing_publication_material 'Olex2 (Dolomanov et al., 2009)'
_computing_structure_refinement 'ShelXL (Sheldrick, 2015)'
_computing_structure_solution 'SHELXT 2018/2 (Sheldrick, 2018)'
_diffrn_ambient_temperature 123(2)
_diffrn_measured_fraction_theta_full 0.999
_diffrn_measured_fraction_theta_max 0.999
_diffrn_measurement_device_type 'XtaLAB Synergy Dualflex HyPix'
_diffrn_measurement_method '\w scans'
_diffrn_radiation_monochromator mirror
_diffrn_radiation_type MoK\a
_diffrn_radiation_wavelength 0.71073
_diffrn_reflns_av_R_equivalents 0.0538
_diffrn_reflns_av_unetI/netI 0.0366
_diffrn_reflns_Laue_measured_fraction_full 0.999
_diffrn_reflns_Laue_measured_fraction_max 0.999
_diffrn_reflns_limit_h_max 12
_diffrn_reflns_limit_h_min -12
_diffrn_reflns_limit_k_max 12
_diffrn_reflns_limit_k_min -12
_diffrn_reflns_limit_l_max 16
_diffrn_reflns_limit_l_min -16
_diffrn_reflns_number 24865
_diffrn_reflns_point_group_measured_fraction_full 0.999
_diffrn_reflns_point_group_measured_fraction_max 0.999
_diffrn_reflns_theta_full 25.242
_diffrn_reflns_theta_max 26.371
_diffrn_reflns_theta_min 2.473
_diffrn_standards_number 0
_exptl_absorpt_coefficient_mu 0.286
_exptl_absorpt_correction_T_max 1.00000
_exptl_absorpt_correction_T_min 0.62171
_exptl_absorpt_correction_type multi-scan
_exptl_absorpt_process_details
;
CrysAlisPro 1.171.39.46 (Rigaku Oxford Diffraction, 2018)
Empirical absorption correction using spherical harmonics,
 implemented in SCALE3 ABSPACK scaling algorithm.
;
_exptl_crystal_colour colourless
_exptl_crystal_colour_primary colourless
_exptl_crystal_density_diffrn 1.419
_exptl_crystal_description prism
_exptl_crystal_F_000 528
_exptl_crystal_size_max 0.25
_exptl_crystal_size_mid 0.18
_exptl_crystal_size_min 0.12
_refine_diff_density_max 0.492
_refine_diff_density_min -0.388
_refine_diff_density_rms 0.056
_refine_ls_extinction_method none
_refine_ls_goodness_of_fit_ref 1.048
_refine_ls_hydrogen_treatment constr
_refine_ls_matrix_type full
_refine_ls_number_parameters 318
_refine_ls_number_reflns 4849
_refine_ls_number_restraints 0
_refine_ls_restrained_S_all 1.048
_refine_ls_R_factor_all 0.0464
_refine_ls_R_factor_gt 0.0391
_refine_ls_shift/su_max 0.000
_refine_ls_shift/su_mean 0.000
_refine_ls_structure_factor_coef Fsqd
_refine_ls_weighting_details 'w=1/[\s^2^(Fo^2^)+(0.0589P)^2^+0.4490P] where P=(Fo^2^+2Fc^2^)/3'
_refine_ls_weighting_scheme calc
_refine_ls_wR_factor_gt 0.1049
_refine_ls_wR_factor_ref 0.1103
_reflns_Friedel_coverage 0.000
_reflns_number_gt 4138
_reflns_number_total 4849
_reflns_threshold_expression 'I > 2\s(I)'
_cod_data_source_file d2nj01992b2.cif
_cod_data_source_block 1
_cod_depositor_comments 'Adding full bibliography for 7061620.cif.'
_cod_database_code 7061620
_shelx_shelxl_version_number 2018/3
_shelx_space_group_comment
;
The symmetry employed for this shelxl refinement is uniquely defined
by the following loop, which should always be used as a source of
symmetry information in preference to the above space-group names.
They are only intended as comments.
;
_shelx_estimated_absorpt_t_max 0.966
_shelx_estimated_absorpt_t_min 0.932
_olex2_refinement_description
;
1. Fixed Uiso
 At 1.2 times of:
  All C(H) groups, All C(H,H) groups
 At 1.5 times of:
  All C(H,H,H) groups
2.a Secondary CH2 refined with riding coordinates:
 C12(H12A,H12B), C11(H11A,H11B), C13(H13A,H13B)
2.b Aromatic/amide H refined with riding coordinates:
 C2(H2), C6(H6), C5(H5), C23(H23), C25(H25), C15(H15), C22(H22), C19(H19),
 C21(H21), C17(H17), C16(H16), C18(H18)
2.c Idealised Me refined as rotating group:
 C26(H26A,H26B,H26C), C28(H28A,H28B,H28C)
;
_olex2_submission_special_instructions 'No special instructions were received'

loop_
_space_group_symop_operation_xyz
'x, y, z'
'-x, -y, -z'

loop_
_atom_site_label
_atom_site_type_symbol
_atom_site_fract_x
_atom_site_fract_y
_atom_site_fract_z
_atom_site_U_iso_or_equiv
_atom_site_adp_type
_atom_site_occupancy
_atom_site_site_symmetry_order
_atom_site_calc_flag
_atom_site_refinement_flags_posn
_atom_site_refinement_flags_adp
_atom_site_refinement_flags_occupancy
_atom_site_disorder_assembly
_atom_site_disorder_group
S1 S 0.07507(4) 0.73416(4) 0.91424(3) 0.02078(12) Uani 1 1 d . . . . .
Cl1 Cl 0.41128(6) 0.94657(5) 0.31729(4) 0.03749(14) Uani 1 1 d . . . . .
O3 O -0.00177(13) 0.88487(12) 0.70586(9) 0.0226(3) Uani 1 1 d . . . . .
O1 O -0.00822(13) 0.65172(13) 0.98537(9) 0.0258(3) Uani 1 1 d . . . . .
O2 O 0.08262(14) 0.87665(13) 0.91155(9) 0.0255(3) Uani 1 1 d . . . . .
O4 O 0.22109(15) 1.07832(14) 0.76960(10) 0.0313(3) Uani 1 1 d . . . . .
N1 N -0.00649(15) 0.63153(15) 0.79672(11) 0.0215(3) Uani 1 1 d . . . . .
C9 C 0.06225(17) 0.68172(17) 0.70928(12) 0.0203(3) Uani 1 1 d . . . . .
C4 C 0.14481(18) 0.83017(18) 0.58042(12) 0.0218(3) Uani 1 1 d . . . . .
C8 C 0.11650(18) 0.58326(17) 0.66079(13) 0.0213(3) Uani 1 1 d . . . . .
C10 C 0.07075(18) 0.80003(17) 0.66781(13) 0.0206(3) Uani 1 1 d . . . . .
C3 C 0.20864(18) 0.73583(18) 0.53633(12) 0.0213(3) Uani 1 1 d . . . . .
C20 C 0.25895(18) 0.74733(18) 0.93312(13) 0.0224(3) Uani 1 1 d . . . . .
C7 C 0.18794(19) 0.60633(18) 0.57605(13) 0.0224(3) Uani 1 1 d . . . . .
C2 C 0.29149(19) 0.77560(19) 0.45389(13) 0.0252(4) Uani 1 1 d . . . . .
H2 H 0.337803 0.716688 0.424644 0.030 Uiso 1 1 calc R . . . .
C27 C 0.0873(2) 1.02459(18) 0.76154(13) 0.0253(4) Uani 1 1 d . . . . .
C14 C 0.37321(19) 0.49785(18) 0.60111(13) 0.0232(3) Uani 1 1 d . . . . .
C24 C 0.54756(19) 0.76156(19) 0.95837(13) 0.0265(4) Uani 1 1 d . . . . .
C6 C 0.2363(2) 0.98701(19) 0.45548(13) 0.0271(4) Uani 1 1 d . . . . .
H6 H 0.244293 1.069701 0.426623 0.032 Uiso 1 1 calc R . . . .
C5 C 0.15783(19) 0.95257(18) 0.53571(13) 0.0244(4) Uani 1 1 d . . . . .
H5 H 0.110707 1.012204 0.562295 0.029 Uiso 1 1 calc R . . . .
C23 C 0.5133(2) 0.8531(2) 0.90208(14) 0.0293(4) Uani 1 1 d . . . . .
H23 H 0.589899 0.920520 0.871964 0.035 Uiso 1 1 calc R . . . .
C1 C 0.3050(2) 0.89787(19) 0.41641(13) 0.0261(4) Uani 1 1 d . . . . .
C12 C -0.03107(19) 0.47392(18) 0.78550(14) 0.0246(4) Uani 1 1 d . . . . .
H12A H -0.135081 0.407420 0.752158 0.030 Uiso 1 1 calc R . . . .
H12B H -0.013461 0.450201 0.853959 0.030 Uiso 1 1 calc R . . . .
C11 C 0.0823(2) 0.45793(18) 0.71779(13) 0.0243(4) Uani 1 1 d . . . . .
H11A H 0.174060 0.467256 0.760509 0.029 Uiso 1 1 calc R . . . .
H11B H 0.038060 0.362235 0.669146 0.029 Uiso 1 1 calc R . . . .
C13 C 0.2434(2) 0.49589(18) 0.52974(13) 0.0249(4) Uani 1 1 d . . . . .
H13A H 0.276469 0.518231 0.462973 0.030 Uiso 1 1 calc R . . . .
H13B H 0.159693 0.396377 0.515870 0.030 Uiso 1 1 calc R . . . .
C25 C 0.4342(2) 0.6636(2) 1.00174(14) 0.0294(4) Uani 1 1 d . . . . .
H25 H 0.456201 0.601560 1.040969 0.035 Uiso 1 1 calc R . . . .
C15 C 0.3618(2) 0.37420(19) 0.63899(14) 0.0280(4) Uani 1 1 d . . . . .
H15 H 0.272953 0.285585 0.617858 0.034 Uiso 1 1 calc R . . . .
C22 C 0.3701(2) 0.84780(19) 0.88915(14) 0.0265(4) Uani 1 1 d . . . . .
H22 H 0.348307 0.911183 0.851213 0.032 Uiso 1 1 calc R . . . .
C19 C 0.5051(2) 0.62608(19) 0.63169(14) 0.0284(4) Uani 1 1 d . . . . .
H19 H 0.514742 0.711825 0.606421 0.034 Uiso 1 1 calc R . . . .
C21 C 0.2891(2) 0.6545(2) 0.98886(14) 0.0277(4) Uani 1 1 d . . . . .
H21 H 0.211943 0.585785 1.017801 0.033 Uiso 1 1 calc R . . . .
C17 C 0.6082(2) 0.5059(2) 0.73722(15) 0.0335(4) Uani 1 1 d . . . . .
H17 H 0.688078 0.509323 0.784269 0.040 Uiso 1 1 calc R . . . .
C16 C 0.4784(2) 0.3776(2) 0.70740(15) 0.0336(4) Uani 1 1 d . . . . .
H16 H 0.468723 0.292403 0.733391 0.040 Uiso 1 1 calc R . . . .
C26 C 0.7042(2) 0.7710(2) 0.97372(15) 0.0327(4) Uani 1 1 d . . . . .
H26A H 0.737864 0.761263 0.906411 0.049 Uiso 1 1 calc GR . . . .
H26B H 0.704714 0.691930 1.007956 0.049 Uiso 1 1 calc GR . . . .
H26C H 0.772188 0.866111 1.016778 0.049 Uiso 1 1 calc GR . . . .
C28 C -0.0091(2) 1.0924(2) 0.80614(15) 0.0332(4) Uani 1 1 d . . . . .
H28A H -0.090155 1.079359 0.752285 0.050 Uiso 1 1 calc GR . . . .
H28B H 0.052098 1.197426 0.832683 0.050 Uiso 1 1 calc GR . . . .
H28C H -0.052271 1.044922 0.862683 0.050 Uiso 1 1 calc GR . . . .
C18 C 0.6223(2) 0.6296(2) 0.69868(15) 0.0343(4) Uani 1 1 d . . . . .
H18 H 0.712587 0.717196 0.718230 0.041 Uiso 1 1 calc R . . . .

loop_
_atom_site_aniso_label
_atom_site_aniso_U_11
_atom_site_aniso_U_22
_atom_site_aniso_U_33
_atom_site_aniso_U_23
_atom_site_aniso_U_13
_atom_site_aniso_U_12
S1 0.0222(2) 0.0229(2) 0.0216(2) 0.00666(15) 0.00873(15) 0.01216(17)
Cl1 0.0494(3) 0.0429(3) 0.0326(3) 0.0190(2) 0.0223(2) 0.0254(2)
O3 0.0245(6) 0.0237(6) 0.0246(6) 0.0049(5) 0.0062(5) 0.0147(5)
O1 0.0274(6) 0.0292(6) 0.0275(6) 0.0114(5) 0.0137(5) 0.0152(5)
O2 0.0309(6) 0.0250(6) 0.0248(6) 0.0063(5) 0.0078(5) 0.0151(5)
O4 0.0332(7) 0.0275(6) 0.0291(7) 0.0042(5) 0.0102(5) 0.0082(6)
N1 0.0223(7) 0.0206(7) 0.0242(7) 0.0066(5) 0.0068(6) 0.0105(6)
C9 0.0182(8) 0.0227(8) 0.0205(8) 0.0036(6) 0.0035(6) 0.0093(6)
C4 0.0215(8) 0.0230(8) 0.0212(8) 0.0039(6) 0.0017(6) 0.0101(7)
C8 0.0221(8) 0.0196(8) 0.0231(8) 0.0038(6) 0.0022(6) 0.0100(7)
C10 0.0194(8) 0.0214(8) 0.0228(8) 0.0021(6) 0.0025(6) 0.0113(6)
C3 0.0221(8) 0.0234(8) 0.0186(8) 0.0024(6) 0.0024(6) 0.0105(7)
C20 0.0215(8) 0.0250(8) 0.0225(8) 0.0049(6) 0.0062(6) 0.0113(7)
C7 0.0226(8) 0.0238(8) 0.0214(8) 0.0024(6) 0.0024(6) 0.0113(7)
C2 0.0287(9) 0.0285(9) 0.0207(8) 0.0039(7) 0.0047(7) 0.0146(7)
C27 0.0351(10) 0.0245(8) 0.0213(8) 0.0086(7) 0.0079(7) 0.0158(8)
C14 0.0253(8) 0.0248(8) 0.0242(8) 0.0031(6) 0.0120(7) 0.0145(7)
C24 0.0246(9) 0.0279(9) 0.0249(9) -0.0008(7) 0.0027(7) 0.0112(7)
C6 0.0338(9) 0.0258(9) 0.0247(9) 0.0092(7) 0.0058(7) 0.0142(8)
C5 0.0274(9) 0.0254(8) 0.0242(9) 0.0059(7) 0.0042(7) 0.0148(7)
C23 0.0237(9) 0.0314(9) 0.0305(10) 0.0082(7) 0.0086(7) 0.0080(7)
C1 0.0292(9) 0.0316(9) 0.0195(8) 0.0079(7) 0.0084(7) 0.0133(7)
C12 0.0252(8) 0.0206(8) 0.0298(9) 0.0060(7) 0.0080(7) 0.0104(7)
C11 0.0282(9) 0.0228(8) 0.0259(8) 0.0068(7) 0.0083(7) 0.0134(7)
C13 0.0297(9) 0.0233(8) 0.0237(8) 0.0032(6) 0.0060(7) 0.0134(7)
C25 0.0300(9) 0.0315(9) 0.0326(10) 0.0112(8) 0.0067(7) 0.0170(8)
C15 0.0266(9) 0.0256(9) 0.0348(10) 0.0056(7) 0.0092(7) 0.0133(7)
C22 0.0267(9) 0.0268(9) 0.0275(9) 0.0092(7) 0.0066(7) 0.0110(7)
C19 0.0299(9) 0.0248(9) 0.0324(10) 0.0058(7) 0.0123(7) 0.0121(7)
C21 0.0260(9) 0.0291(9) 0.0318(9) 0.0116(7) 0.0101(7) 0.0127(7)
C17 0.0273(9) 0.0464(11) 0.0346(10) 0.0058(8) 0.0072(8) 0.0235(9)
C16 0.0365(10) 0.0384(10) 0.0391(11) 0.0142(8) 0.0139(8) 0.0255(9)
C26 0.0231(9) 0.0379(10) 0.0363(10) 0.0015(8) 0.0029(7) 0.0144(8)
C28 0.0464(11) 0.0332(10) 0.0301(10) 0.0046(8) 0.0052(8) 0.0278(9)
C18 0.0240(9) 0.0361(10) 0.0397(11) 0.0008(8) 0.0094(8) 0.0111(8)

loop_
_atom_type_symbol
_atom_type_description
_atom_type_scat_dispersion_real
_atom_type_scat_dispersion_imag
_atom_type_scat_source
C C 0.0033 0.0016 'International Tables Vol C Tables 4.2.6.8 and 6.1.1.4'
H H 0.0000 0.0000 'International Tables Vol C Tables 4.2.6.8 and 6.1.1.4'
Cl Cl 0.1484 0.1585 'International Tables Vol C Tables 4.2.6.8 and 6.1.1.4'
N N 0.0061 0.0033 'International Tables Vol C Tables 4.2.6.8 and 6.1.1.4'
O O 0.0106 0.0060 'International Tables Vol C Tables 4.2.6.8 and 6.1.1.4'
S S 0.1246 0.1234 'International Tables Vol C Tables 4.2.6.8 and 6.1.1.4'

loop_
_geom_angle_atom_site_label_1
_geom_angle_atom_site_label_2
_geom_angle_atom_site_label_3
_geom_angle
_geom_angle_site_symmetry_1
_geom_angle_site_symmetry_3
_geom_angle_publ_flag
O1 S1 N1 105.45(7) . . ?
O1 S1 C20 108.74(8) . . ?
O2 S1 O1 119.53(7) . . ?
O2 S1 N1 106.66(7) . . ?
O2 S1 C20 108.73(8) . . ?
N1 S1 C20 107.05(7) . . ?
C27 O3 C10 117.37(13) . . ?
C9 N1 S1 117.88(11) . . ?
C9 N1 C12 105.75(12) . . ?
C12 N1 S1 114.65(11) . . ?
C8 C9 N1 110.77(14) . . ?
C10 C9 N1 128.78(15) . . ?
C10 C9 C8 120.30(15) . . ?
C10 C4 C3 119.63(15) . . ?
C5 C4 C10 121.45(15) . . ?
C5 C4 C3 118.92(15) . . ?
C9 C8 C11 109.01(14) . . ?
C7 C8 C9 122.47(15) . . ?
C7 C8 C11 128.51(15) . . ?
O3 C10 C4 119.68(14) . . ?
C9 C10 O3 120.60(15) . . ?
C9 C10 C4 119.56(15) . . ?
C4 C3 C7 119.69(15) . . ?
C2 C3 C4 117.97(15) . . ?
C2 C3 C7 122.34(15) . . ?
C22 C20 S1 119.32(13) . . ?
C21 C20 S1 119.19(13) . . ?
C21 C20 C22 121.46(16) . . ?
C8 C7 C3 118.02(15) . . ?
C8 C7 C13 118.90(15) . . ?
C3 C7 C13 123.08(15) . . ?
C1 C2 C3 120.47(16) . . ?
O3 C27 C28 109.94(15) . . ?
O4 C27 O3 122.60(16) . . ?
O4 C27 C28 127.45(17) . . ?
C15 C14 C13 121.14(16) . . ?
C15 C14 C19 118.67(17) . . ?
C19 C14 C13 120.17(16) . . ?
C23 C24 C26 120.86(16) . . ?
C25 C24 C23 118.44(16) . . ?
C25 C24 C26 120.68(17) . . ?
C5 C6 C1 118.73(16) . . ?
C6 C5 C4 121.73(16) . . ?
C22 C23 C24 121.52(16) . . ?
C2 C1 Cl1 119.47(14) . . ?
C2 C1 C6 122.03(16) . . ?
C6 C1 Cl1 118.50(13) . . ?
N1 C12 C11 105.75(13) . . ?
C8 C11 C12 103.05(13) . . ?
C7 C13 C14 111.89(13) . . ?
C24 C25 C21 121.29(17) . . ?
C14 C15 C16 121.12(17) . . ?
C23 C22 C20 118.42(16) . . ?
C18 C19 C14 120.49(17) . . ?
C20 C21 C25 118.86(16) . . ?
C16 C17 C18 120.11(18) . . ?
C17 C16 C15 119.45(18) . . ?
C17 C18 C19 120.15(18) . . ?

loop_
_geom_bond_atom_site_label_1
_geom_bond_atom_site_label_2
_geom_bond_distance
_geom_bond_site_symmetry_2
_geom_bond_publ_flag
S1 O1 1.4316(12) . ?
S1 O2 1.4266(12) . ?
S1 N1 1.6737(14) . ?
S1 C20 1.7578(17) . ?
Cl1 C1 1.7442(17) . ?
O3 C10 1.3951(19) . ?
O3 C27 1.382(2) . ?
O4 C27 1.193(2) . ?
N1 C9 1.438(2) . ?
N1 C12 1.503(2) . ?
C9 C8 1.417(2) . ?
C9 C10 1.368(2) . ?
C4 C10 1.420(2) . ?
C4 C3 1.431(2) . ?
C4 C5 1.418(2) . ?
C8 C7 1.369(2) . ?
C8 C11 1.508(2) . ?
C3 C7 1.432(2) . ?
C3 C2 1.421(2) . ?
C20 C22 1.393(2) . ?
C20 C21 1.385(2) . ?
C7 C13 1.515(2) . ?
C2 C1 1.365(2) . ?
C27 C28 1.495(2) . ?
C14 C13 1.521(2) . ?
C14 C15 1.386(2) . ?
C14 C19 1.391(2) . ?
C24 C23 1.397(3) . ?
C24 C25 1.388(3) . ?
C24 C26 1.504(2) . ?
C6 C5 1.365(2) . ?
C6 C1 1.404(3) . ?
C23 C22 1.388(3) . ?
C12 C11 1.531(2) . ?
C25 C21 1.391(3) . ?
C15 C16 1.391(3) . ?
C19 C18 1.385(3) . ?
C17 C16 1.380(3) . ?
C17 C18 1.384(3) . ?
